data_2003328
loop_
_publ_author_name
'Corey, J. Y.'
'Zhu, X.-H.'
'Brammer, L.'
'Rath, N. P.'

_publ_section_title
;
 Zirconocene Dichloride
;
_journal_issue 4
_journal_name_full 'Acta Crystallographica Section C'
_journal_page_first 565
_journal_page_last 567
_journal_paper_doi 10.1107/S0108270194011509
_journal_volume 51
_journal_year 1995
_chemical_compound_source 'Recrystallization from chloroform'
_chemical_formula_sum 'C10 H10 Cl2 Zr'
_chemical_formula_weight 292.3
_space_group_IT_number 2
_symmetry_cell_setting triclinic
_symmetry_space_group_name_Hall '-P 1'
_symmetry_space_group_name_H-M 'P -1'
_atom_type_scat_source IntTabIV
_cell_angle_alpha 71.08(3)
_cell_angle_beta 76.82(3)
_cell_angle_gamma 87.62(3)
_cell_formula_units_Z 4
_cell_length_a 8.109(3)
_cell_length_b 11.845(5)
_cell_length_c 12.364(5)
_cell_measurement_reflns_used 14
_cell_measurement_temperature 298
_cell_measurement_theta_max 13
_cell_measurement_theta_min 10
_cell_volume 1093.1(8)
_diffrn_measurement_device 'Siemens R3m/V'
_diffrn_measurement_method \w/2\q
_diffrn_radiation_type MoK\a
_diffrn_radiation_wavelength 0.71073
_diffrn_reflns_av_R_equivalents 0.0178
_diffrn_reflns_limit_h_max 11
_diffrn_reflns_limit_h_min 0
_diffrn_reflns_limit_k_max 16
_diffrn_reflns_limit_k_min -16
_diffrn_reflns_limit_l_max 17
_diffrn_reflns_limit_l_min -16
_diffrn_reflns_number 6835
_diffrn_reflns_theta_max 30
_diffrn_standards_decay_% +-3
_diffrn_standards_interval_count 50
_diffrn_standards_number 3
_exptl_absorpt_coefficient_mu 1.435
_exptl_absorpt_correction_T_max 1.000
_exptl_absorpt_correction_T_min 0.7346
_exptl_absorpt_correction_type empirical
_exptl_crystal_colour Colorless
_exptl_crystal_density_diffrn 1.776
_exptl_crystal_description Rectangular
_exptl_crystal_size_max 0.6
_exptl_crystal_size_mid 0.3
_exptl_crystal_size_min 0.2
_refine_diff_density_max 0.54
_refine_diff_density_min 0.39
_refine_ls_extinction_coef '\c = 0.0003(2)'
_refine_ls_extinction_method 'Larson (1970)'
_refine_ls_goodness_of_fit_obs 1.08
_refine_ls_hydrogen_treatment refall
_refine_ls_number_parameters 316
_refine_ls_number_reflns 4450
_refine_ls_R_factor_obs 0.0320
_refine_ls_shift/esd_max 0.159
_refine_ls_structure_factor_coef F
_refine_ls_weighting_details 'w = 1/[\s^2^(F) + 0.0004F^2^]'
_refine_ls_weighting_scheme calc
_refine_ls_wR_factor_obs 0.0379
_reflns_number_observed 4450
_reflns_number_total 6418
_reflns_observed_criterion F>4.0\s(F)
_cod_data_source_file cr1136.cif
_cod_data_source_block cr1136a
_cod_depositor_comments
;
The following automatic conversions were performed:

'_refine_ls_weighting_scheme' value 'w = 1/[\s^2^(F) + 0.0004F^2^]'
was changed to 'calc'. New tag '_refine_ls_weighting_details' was
created. The value of the new tag was set to 'w = 1/[\s^2^(F) +
0.0004F^2^]'.

Automatic conversion script
Id: cif_fix_values 3143 2015-03-26 13:38:13Z robertas 
;
_cod_original_cell_volume 1093.1(7)
_cod_original_formula_sum 'C10 H10 Cl2 Zr1'
_cod_database_code 2003328

loop_
_symmetry_equiv_pos_as_xyz
x,y,z
-x,-y,-z

loop_
_atom_site_label
_atom_site_fract_x
_atom_site_fract_y
_atom_site_fract_z
_atom_site_U_iso_or_equiv
Zr(1) .1120(1) .2380(1) .1066(1) .035(1)
Zr(2) -.3301(1) .2654(1) .6126(1) .037(1)
Cl(1) .1383(1) .3758(1) -.0929(1) .068(1)
Cl(2) .2779(1) .0785(1) .0536(1) .063(1)
Cl(3) -.2801(1) .4223(1) .4211(1) .063(1)
Cl(4) -.0906(1) .1437(1) .5656(1) .069(1)
C(1) -.1921(5) .2648(5) .1823(5) .074(2)
C(2) -.1455(6) .1651(7) .2637(4) .093(3)
C(3) -.1090(6) .0757(5) .2114(5) .079(2)
C(4) -.1361(5) .1233(4) .0985(4) .062(2)
C(5) -.1877(5) .2372(4) .0820(4) .065(2)
C(6) .3694(5) .3521(4) .1014(4) .063(2)
C(7) .2271(7) .4139(4) .1385(6) .079(3)
C(8) .1400(6) .3398(6) .2480(5) .083(3)
C(9) .2261(6) .2354(5) .2772(4) .074(2)
C(10) .3677(5) .2451(4) .1884(4) .064(2)
C(11) -.5282(8) .1781(8) .5284(6) .097(3)
C(12) -.4821(7) .0860(5) .6125(8) .100(3)
C(13) -.5403(8) .0989(6) .7169(6) .099(3)
C(14) -.6306(6) .2002(7) .7003(6) .093(3)
C(15) -.6241(6) .2528(5) .5842(7) .091(3)
C(16) -.4037(7) .3769(7) .7527(7) .096(3)
C(17) -.3490(9) .2706(6) .8122(4) .093(3)
C(18) -.1797(8) .2660(6) .7680(5) .085(3)
C(19) -.1281(7) .3674(6) .6807(5) .085(3)
C(20) -.2642(12) .4389(5) .6699(5) .102(4)
H(1) -.2162(64) .3534(47) .1874(43) .135(20)
H(2) -.1374(58) .1599(43) .3189(39) .090(17)
H(3) -.0660(51) .0086(36) .2319(35) .072(14)
H(4) -.1180(46) .0919(33) .0383(32) .069(12)
H(5) -.2037(58) .2976(40) .0036(41) .100(16)
H(6) .4406(56) .3807(37) .0276(37) .090(15)
H(7) .2104(65) .4778(43) .0910(42) .104(20)
H(8) .0443(75) .3534(50) .2883(50) .143(24)
H(9) .1882(46) .1770(32) .3441(31) .057(11)
H(10) .4324(50) .1890(35) .1958(34) .069(13)
H(11) -.4949(69) .1874(50) .4737(43) .101(22)
H(12) -.4153(78) .0292(58) .5817(52) .162(27)
H(13) -.5204(76) .0542(52) .7907(52) .148(25)
H(14) -.6789(69) .2248(48) .7543(50) .126(23)
H(15) -.6645(80) .3282(54) .5328(54) .160(26)
H(16) -.5064(83) .4190(52) .7456(49) .155(25)
H(17) -.3904(59) .2181(41) .8612(37) .087(17)
H(18) -.1247(60) .2046(41) .7843(39) .088(18)
H(19) -.0333(86) .3997(58) .6165(51) .186(31)
H(20) -.2579(62) .4991(42) .6179(41) .092(18)

loop_
_geom_angle_atom_site_label_1
_geom_angle_atom_site_label_2
_geom_angle_atom_site_label_3
_geom_angle
_geom_angle_publ_flag
Cl(1) Zr(1) Cl(2) 97.00(10) yes
Cl(3) Zr(2) Cl(4) 97.10(10) yes
Cp1 Zr(1) Cp2 129.5 yes
Cp3 Zr(2) Cp4 129.1 yes
C(2) C(1) C(5) 108.0(5) no
C(2) C(3) C(4) 106.6(4) no
C(1) C(5) C(4) 108.7(4) no
C(6) C(7) C(8) 107.0(4) no
C(8) C(9) C(10) 107.8(4) no
C(12) C(11) C(15) 107.3(6) no
C(12) C(13) C(14) 107.2(6) no
C(11) C(15) C(14) 105.5(5) no
C(16) C(17) C(18) 108.6(5) no
C(18) C(19) C(20) 108.2(5) no
C(1) C(2) C(3) 107.8(5) no
C(3) C(4) C(5) 108.9(5) no
C(7) C(6) C(10) 107.4(4) no
C(7) C(8) C(9) 108.3(4) no
C(6) C(10) C(9) 109.4(4) no
C(11) C(12) C(13) 110.2(6) no
C(13) C(14) C(15) 109.8(7) no
C(17) C(16) C(20) 106.9(6) no
C(17) C(18) C(19) 108.7(6) no
C(16) C(20) C(19) 107.6(5) no

loop_
_geom_bond_atom_site_label_1
_geom_bond_atom_site_label_2
_geom_bond_distance
_geom_bond_publ_flag
Zr(1) Cl(1) 2.4440(10) yes
Zr(2) Cl(3) 2.4480(10) yes
Zr(1) Cl(2) 2.4500(10) yes
Zr(2) Cl(4) 2.446(2) yes
Zr(1) Cp1 2.200 yes
Zr(2) Cp3 2.208 yes
Zr(1) Cp2 2.201 yes
Zr(2) Cp4 2.202 yes
C(1) C(2) 1.384(8) no
C(2) C(3) 1.401(10) no
C(4) C(5) 1.360(7) no
C(6) C(10) 1.370(6) no
C(8) C(9) 1.379(8) no
C(11) C(12) 1.348(10) no
C(12) C(13) 1.325(12) no
C(14) C(15) 1.356(10) no
C(16) C(20) 1.385(9) no
C(18) C(19) 1.333(8) no
C(1) C(5) 1.373(9) no
C(3) C(4) 1.390(7) no
C(6) C(7) 1.408(7) no
C(7) C(8) 1.395(7) no
C(9) C(10) 1.375(6) no
C(11) C(15) 1.400(11) no
C(13) C(14) 1.362(10) no
C(16) C(17) 1.351(10) no
C(17) C(18) 1.363(9) no
C(19) C(20) 1.368(10) no
